data_7005684
loop_
_publ_author_name
'Welch, Gregory C.'
'Cabrera, Lourdes'
'Chase, Preston A.'
'Hollink, Emily'
'Masuda, Jason D.'
'Wei, Pingrong'
'Stephan, Douglas W.'

_publ_section_title
;
 Tuning Lewis acidity using the reactivity of "frustrated Lewis pairs":
 facile formation of phosphine-boranes and cationic
 phosphonium-boranes.
;
_journal_issue 31
_journal_name_full 'Dalton transactions (Cambridge, England : 2003)'
_journal_page_first 3407
_journal_page_last 3414
_journal_paper_doi 10.1039/b704417h
_journal_year 2007
_chemical_formula_sum 'C27 H21 B F15 P'
_chemical_formula_weight 672.22
_space_group_IT_number 14
_symmetry_cell_setting monoclinic
_symmetry_space_group_name_Hall '-P 2ybc'
_symmetry_space_group_name_H-M 'P 1 21/c 1'
_atom_sites_solution_hydrogens geom
_atom_sites_solution_primary direct
_atom_sites_solution_secondary difmap
_audit_creation_method SHELXL-97
_cell_angle_alpha 90.00
_cell_angle_beta 105.156(12)
_cell_angle_gamma 90.00
_cell_formula_units_Z 4
_cell_length_a 9.544(6)
_cell_length_b 18.426(11)
_cell_length_c 17.134(10)
_cell_measurement_temperature 293(2)
_cell_measurement_theta_max 25.0
_cell_measurement_theta_min 2.0
_cell_volume 2908(3)
_computing_structure_refinement 'SHELXL-97 (Sheldrick, 1997)'
_computing_structure_solution 'SHELXS-97 (Sheldrick, 1990)'
_diffrn_ambient_temperature 293(2)
_diffrn_measured_fraction_theta_full 0.994
_diffrn_measured_fraction_theta_max 0.994
_diffrn_radiation_monochromator graphite
_diffrn_radiation_source 'fine-focus sealed tube'
_diffrn_radiation_type MoK\a
_diffrn_radiation_wavelength 0.71073
_diffrn_reflns_av_R_equivalents 0.0189
_diffrn_reflns_av_sigmaI/netI 0.0290
_diffrn_reflns_limit_h_max 10
_diffrn_reflns_limit_h_min -10
_diffrn_reflns_limit_k_max 19
_diffrn_reflns_limit_k_min -20
_diffrn_reflns_limit_l_max 13
_diffrn_reflns_limit_l_min -18
_diffrn_reflns_number 12247
_diffrn_reflns_theta_full 23.20
_diffrn_reflns_theta_max 23.20
_diffrn_reflns_theta_min 2.21
_exptl_absorpt_coefficient_mu 0.208
_exptl_absorpt_correction_T_max 0.488936
_exptl_absorpt_correction_T_min 0.345020
_exptl_absorpt_correction_type empirical
_exptl_crystal_density_diffrn 1.535
_exptl_crystal_density_method 'not measured'
_exptl_crystal_F_000 1352
_exptl_crystal_size_max 0.25
_exptl_crystal_size_mid 0.23
_exptl_crystal_size_min 0.18
_refine_diff_density_max 0.229
_refine_diff_density_min -0.218
_refine_diff_density_rms 0.033
_refine_ls_extinction_coef 0.0039(8)
_refine_ls_extinction_expression Fc^*^=kFc[1+0.001xFc^2^\l^3^/sin(2\q)]^-1/4^
_refine_ls_extinction_method SHELXL
_refine_ls_goodness_of_fit_ref 0.945
_refine_ls_hydrogen_treatment constr
_refine_ls_matrix_type full
_refine_ls_number_parameters 398
_refine_ls_number_reflns 4120
_refine_ls_number_restraints 0
_refine_ls_restrained_S_all 0.945
_refine_ls_R_factor_all 0.0634
_refine_ls_R_factor_gt 0.0385
_refine_ls_shift/su_max 0.000
_refine_ls_shift/su_mean 0.000
_refine_ls_structure_factor_coef Fsqd
_refine_ls_weighting_details 'calc w=1/[\s^2^(Fo^2^)+(0.0757P)^2^+0.0000P] where P=(Fo^2^+2Fc^2^)/3'
_refine_ls_weighting_scheme calc
_refine_ls_wR_factor_gt 0.1065
_refine_ls_wR_factor_ref 0.1143
_reflns_number_gt 2650
_reflns_number_total 4120
_reflns_threshold_expression >2sigma(I)
_cod_data_source_file b704417h.txt
_cod_data_source_block i-Pr3P(C6F4)BF(C6F5)2
_cod_original_sg_symbol_H-M P2(1)/c
_cod_database_code 7005684

loop_
_symmetry_equiv_pos_as_xyz
'x, y, z'
'-x, y+1/2, -z+1/2'
'-x, -y, -z'
'x, -y-1/2, z-1/2'

loop_
_atom_site_label
_atom_site_type_symbol
_atom_site_fract_x
_atom_site_fract_y
_atom_site_fract_z
_atom_site_U_iso_or_equiv
_atom_site_adp_type
_atom_site_occupancy
_atom_site_symmetry_multiplicity
_atom_site_calc_flag
_atom_site_refinement_flags
_atom_site_disorder_assembly
_atom_site_disorder_group
P1 P -0.00290(7) 0.19791(4) 0.34455(5) 0.0574(2) Uani 1 1 d . . .
F15 F 0.26287(17) 0.50535(8) 0.18859(10) 0.0764(5) Uani 1 1 d . . .
B1 B 0.3565(3) 0.45029(16) 0.23198(19) 0.0580(8) Uani 1 1 d . . .
C1 C 0.4485(3) 0.41724(16) 0.17010(16) 0.0601(7) Uani 1 1 d . . .
C2 C 0.5217(3) 0.4646(2) 0.13258(18) 0.0784(9) Uani 1 1 d . . .
C3 C 0.6059(4) 0.4443(3) 0.0809(2) 0.0979(12) Uani 1 1 d . . .
C4 C 0.6151(4) 0.3718(4) 0.0643(2) 0.1067(13) Uani 1 1 d . . .
C5 C 0.5452(4) 0.3220(3) 0.0978(2) 0.0922(11) Uani 1 1 d . . .
C6 C 0.4630(3) 0.34501(19) 0.14962(18) 0.0707(8) Uani 1 1 d . . .
C7 C 0.4638(3) 0.48962(14) 0.31299(16) 0.0619(8) Uani 1 1 d . . .
C8 C 0.3982(4) 0.52830(16) 0.36452(19) 0.0780(9) Uani 1 1 d . . .
C9 C 0.4708(7) 0.56683(19) 0.4301(2) 0.1043(13) Uani 1 1 d . . .
C10 C 0.6187(7) 0.5689(2) 0.4501(2) 0.1108(16) Uani 1 1 d . . .
C11 C 0.6928(5) 0.5298(2) 0.4041(2) 0.1049(13) Uani 1 1 d . . .
C12 C 0.6138(4) 0.49105(17) 0.33717(18) 0.0729(9) Uani 1 1 d . . .
C13 C 0.2599(3) 0.38794(13) 0.26249(15) 0.0501(6) Uani 1 1 d . . .
C14 C 0.1102(3) 0.38091(14) 0.23718(17) 0.0601(7) Uani 1 1 d . . .
C15 C 0.0335(3) 0.32746(15) 0.26409(18) 0.0624(8) Uani 1 1 d . . .
C16 C 0.0987(3) 0.27487(14) 0.32043(16) 0.0539(7) Uani 1 1 d . . .
C17 C 0.2494(3) 0.28149(13) 0.34661(16) 0.0513(6) Uani 1 1 d . . .
C18 C 0.3225(2) 0.33526(13) 0.31896(16) 0.0503(6) Uani 1 1 d . . .
C19 C -0.3076(3) 0.1954(2) 0.3015(3) 0.144(2) Uani 1 1 d . . .
H19A H -0.3915 0.2136 0.3161 0.216 Uiso 1 1 calc R . .
H19B H -0.3047 0.1434 0.3063 0.216 Uiso 1 1 calc R . .
H19C H -0.3125 0.2088 0.2467 0.216 Uiso 1 1 calc R . .
C20 C -0.1850(4) 0.29508(18) 0.3986(3) 0.1013(12) Uani 1 1 d . . .
H20A H -0.2820 0.3046 0.4023 0.152 Uiso 1 1 calc R . .
H20B H -0.1530 0.3342 0.3705 0.152 Uiso 1 1 calc R . .
H20C H -0.1213 0.2909 0.4520 0.152 Uiso 1 1 calc R . .
C21 C -0.1829(3) 0.2247(2) 0.3529(3) 0.1092(13) Uani 1 1 d . . .
H21A H -0.1827 0.1929 0.3987 0.131 Uiso 1 1 calc R . .
C22 C -0.0678(4) 0.1651(2) 0.17820(19) 0.1024(12) Uani 1 1 d . . .
H22A H -0.0712 0.1284 0.1380 0.154 Uiso 1 1 calc R . .
H22B H -0.0032 0.2032 0.1716 0.154 Uiso 1 1 calc R . .
H22C H -0.1633 0.1847 0.1721 0.154 Uiso 1 1 calc R . .
C23 C 0.1341(4) 0.0931(2) 0.2734(2) 0.1082(13) Uani 1 1 d . . .
H23A H 0.1262 0.0584 0.2306 0.162 Uiso 1 1 calc R . .
H23B H 0.1605 0.0685 0.3245 0.162 Uiso 1 1 calc R . .
H23C H 0.2071 0.1283 0.2713 0.162 Uiso 1 1 calc R . .
C24 C -0.0125(3) 0.13140(16) 0.26334(18) 0.0723(8) Uani 1 1 d . . .
H24A H -0.0829 0.0942 0.2686 0.087 Uiso 1 1 calc R . .
C25 C 0.1162(4) 0.2092(2) 0.5132(2) 0.0974(11) Uani 1 1 d . . .
H25A H 0.1685 0.1848 0.5616 0.146 Uiso 1 1 calc R . .
H25B H 0.0235 0.2247 0.5191 0.146 Uiso 1 1 calc R . .
H25C H 0.1705 0.2507 0.5040 0.146 Uiso 1 1 calc R . .
C26 C 0.0199(4) 0.08597(18) 0.4567(2) 0.0856(10) Uani 1 1 d . . .
H26A H 0.0735 0.0655 0.5072 0.128 Uiso 1 1 calc R . .
H26B H 0.0177 0.0521 0.4139 0.128 Uiso 1 1 calc R . .
H26C H -0.0775 0.0963 0.4591 0.128 Uiso 1 1 calc R . .
C27 C 0.0937(3) 0.15668(15) 0.44065(17) 0.0689(8) Uani 1 1 d . . .
H27A H 0.1904 0.1434 0.4357 0.083 Uiso 1 1 calc R . .
F1 F 0.5184(2) 0.53697(12) 0.14712(11) 0.1020(6) Uani 1 1 d . . .
F2 F 0.6745(3) 0.49523(17) 0.04755(13) 0.1444(10) Uani 1 1 d . . .
F3 F 0.6965(3) 0.3505(2) 0.01470(15) 0.1708(12) Uani 1 1 d . . .
F4 F 0.5536(3) 0.25061(15) 0.08155(14) 0.1372(9) Uani 1 1 d . . .
F5 F 0.39737(19) 0.29091(9) 0.18015(11) 0.0848(5) Uani 1 1 d . . .
F6 F 0.2514(3) 0.52672(11) 0.34972(12) 0.1054(7) Uani 1 1 d . . .
F7 F 0.4000(4) 0.60293(12) 0.47733(14) 0.1473(10) Uani 1 1 d . . .
F8 F 0.6970(4) 0.60619(15) 0.51501(14) 0.1766(13) Uani 1 1 d . . .
F9 F 0.8386(3) 0.52880(17) 0.42295(14) 0.1554(11) Uani 1 1 d . . .
F10 F 0.69327(18) 0.45352(11) 0.29554(11) 0.0907(6) Uani 1 1 d . . .
F11 F 0.03026(17) 0.42699(9) 0.18055(11) 0.0915(6) Uani 1 1 d . . .
F12 F -0.11235(16) 0.32562(10) 0.23243(12) 0.0966(6) Uani 1 1 d . . .
F13 F 0.32795(15) 0.23235(8) 0.39958(10) 0.0730(5) Uani 1 1 d . . .
F14 F 0.46939(14) 0.33486(7) 0.34835(9) 0.0665(4) Uani 1 1 d . . .

loop_
_atom_site_aniso_label
_atom_site_aniso_U_11
_atom_site_aniso_U_22
_atom_site_aniso_U_33
_atom_site_aniso_U_23
_atom_site_aniso_U_13
_atom_site_aniso_U_12
P1 0.0451(4) 0.0571(4) 0.0738(5) -0.0056(4) 0.0222(3) -0.0057(3)
F15 0.0816(11) 0.0630(10) 0.0856(12) 0.0240(9) 0.0236(9) 0.0137(8)
B1 0.0629(19) 0.0498(18) 0.062(2) 0.0070(16) 0.0177(16) 0.0100(15)
C1 0.0541(16) 0.075(2) 0.0494(16) 0.0031(15) 0.0103(13) -0.0031(15)
C2 0.076(2) 0.098(3) 0.0588(19) -0.0025(19) 0.0133(17) -0.0115(19)
C3 0.074(2) 0.164(4) 0.060(2) 0.001(3) 0.0243(19) -0.019(3)
C4 0.082(3) 0.176(5) 0.068(2) -0.023(3) 0.032(2) 0.006(3)
C5 0.083(2) 0.120(3) 0.071(2) -0.022(2) 0.015(2) 0.019(2)
C6 0.0612(18) 0.087(2) 0.0600(19) -0.0126(18) 0.0096(15) 0.0098(17)
C7 0.085(2) 0.0450(15) 0.0581(18) 0.0036(14) 0.0235(16) -0.0088(14)
C8 0.121(3) 0.0495(17) 0.064(2) 0.0039(17) 0.025(2) -0.0013(19)
C9 0.193(5) 0.055(2) 0.077(3) 0.003(2) 0.056(3) -0.007(3)
C10 0.196(5) 0.080(3) 0.058(2) -0.012(2) 0.036(3) -0.063(3)
C11 0.119(3) 0.117(3) 0.069(2) 0.011(2) 0.008(2) -0.065(3)
C12 0.096(2) 0.067(2) 0.0556(19) 0.0046(16) 0.0214(19) -0.0287(18)
C13 0.0529(16) 0.0435(14) 0.0542(15) -0.0010(13) 0.0147(13) 0.0059(12)
C14 0.0544(17) 0.0539(16) 0.0663(18) 0.0103(15) 0.0057(14) 0.0146(14)
C15 0.0377(15) 0.0662(18) 0.079(2) -0.0013(16) 0.0065(14) 0.0033(13)
C16 0.0428(14) 0.0503(15) 0.0681(17) -0.0009(14) 0.0136(13) 0.0029(12)
C17 0.0440(14) 0.0450(15) 0.0631(16) 0.0063(13) 0.0106(13) 0.0055(12)
C18 0.0355(14) 0.0491(15) 0.0660(17) -0.0014(14) 0.0125(12) 0.0006(11)
C19 0.0420(19) 0.155(4) 0.223(5) -0.066(4) 0.013(3) -0.005(2)
C20 0.077(2) 0.088(2) 0.148(3) -0.015(2) 0.045(2) 0.0177(18)
C21 0.056(2) 0.107(3) 0.176(4) -0.044(3) 0.052(2) -0.0101(18)
C22 0.140(3) 0.098(3) 0.074(2) -0.007(2) 0.035(2) -0.037(2)
C23 0.107(3) 0.101(3) 0.135(3) -0.029(2) 0.064(3) 0.011(2)
C24 0.079(2) 0.0645(18) 0.080(2) -0.0113(17) 0.0323(17) -0.0155(16)
C25 0.099(3) 0.109(3) 0.074(2) -0.009(2) 0.0067(19) -0.006(2)
C26 0.088(2) 0.081(2) 0.097(2) 0.0150(19) 0.0404(19) -0.0150(18)
C27 0.0624(17) 0.0722(19) 0.077(2) 0.0058(17) 0.0272(15) -0.0056(15)
F1 0.1190(16) 0.1019(15) 0.0922(13) 0.0158(12) 0.0402(12) -0.0293(12)
F2 0.1238(17) 0.232(3) 0.0923(16) 0.0140(17) 0.0551(14) -0.0491(18)
F3 0.134(2) 0.280(4) 0.1232(18) -0.046(2) 0.0787(17) 0.019(2)
F4 0.148(2) 0.142(2) 0.1240(19) -0.0471(16) 0.0405(16) 0.0442(16)
F5 0.0969(13) 0.0685(11) 0.0907(13) -0.0105(10) 0.0273(11) 0.0059(9)
F6 0.1303(18) 0.0950(14) 0.1022(15) 0.0027(12) 0.0507(13) 0.0403(13)
F7 0.282(3) 0.0819(14) 0.0959(15) -0.0125(12) 0.0816(19) 0.0206(17)
F8 0.295(4) 0.145(2) 0.0807(15) -0.0369(15) 0.0321(19) -0.111(2)
F9 0.130(2) 0.225(3) 0.0941(16) -0.0017(17) -0.0009(14) -0.096(2)
F10 0.0688(11) 0.1252(15) 0.0773(12) 0.0002(12) 0.0177(9) -0.0176(10)
F11 0.0694(11) 0.0922(12) 0.1004(13) 0.0354(11) 0.0000(10) 0.0168(9)
F12 0.0427(9) 0.1158(15) 0.1190(15) 0.0162(12) -0.0008(9) 0.0037(9)
F13 0.0499(8) 0.0647(9) 0.1005(12) 0.0320(9) 0.0125(8) 0.0032(7)
F14 0.0409(8) 0.0621(9) 0.0930(11) 0.0179(8) 0.0111(8) -0.0009(7)

loop_
_atom_type_symbol
_atom_type_description
_atom_type_scat_dispersion_real
_atom_type_scat_dispersion_imag
_atom_type_scat_source
C C 0.0033 0.0016 'International Tables Vol C Tables 4.2.6.8 and 6.1.1.4'
H H 0.0000 0.0000 'International Tables Vol C Tables 4.2.6.8 and 6.1.1.4'
B B 0.0013 0.0007 'International Tables Vol C Tables 4.2.6.8 and 6.1.1.4'
F F 0.0171 0.0103 'International Tables Vol C Tables 4.2.6.8 and 6.1.1.4'
P P 0.1023 0.0942 'International Tables Vol C Tables 4.2.6.8 and 6.1.1.4'

loop_
_geom_angle_atom_site_label_1
_geom_angle_atom_site_label_2
_geom_angle_atom_site_label_3
_geom_angle
_geom_angle_site_symmetry_1
_geom_angle_site_symmetry_3
_geom_angle_publ_flag
C16 P1 C21 111.91(16) . . ?
C16 P1 C27 110.75(13) . . ?
C21 P1 C27 107.74(19) . . ?
C16 P1 C24 105.70(13) . . ?
C21 P1 C24 112.17(15) . . ?
C27 P1 C24 108.55(14) . . ?
F15 B1 C13 109.6(2) . . ?
F15 B1 C1 107.0(2) . . ?
C13 B1 C1 112.4(2) . . ?
F15 B1 C7 106.9(2) . . ?
C13 B1 C7 108.3(2) . . ?
C1 B1 C7 112.4(2) . . ?
C2 C1 C6 113.0(3) . . ?
C2 C1 B1 118.9(3) . . ?
C6 C1 B1 128.0(3) . . ?
F1 C2 C1 119.8(3) . . ?
F1 C2 C3 115.1(4) . . ?
C1 C2 C3 125.0(4) . . ?
F2 C3 C4 121.5(4) . . ?
F2 C3 C2 120.3(5) . . ?
C4 C3 C2 118.1(4) . . ?
C5 C4 F3 120.1(5) . . ?
C5 C4 C3 120.5(4) . . ?
F3 C4 C3 119.4(5) . . ?
C4 C5 F4 120.8(4) . . ?
C4 C5 C6 119.2(4) . . ?
F4 C5 C6 120.0(4) . . ?
F5 C6 C1 121.3(3) . . ?
F5 C6 C5 114.6(3) . . ?
C1 C6 C5 124.0(4) . . ?
C12 C7 C8 113.5(3) . . ?
C12 C7 B1 128.5(3) . . ?
C8 C7 B1 117.9(3) . . ?
C9 C8 F6 116.4(4) . . ?
C9 C8 C7 124.9(4) . . ?
F6 C8 C7 118.7(3) . . ?
C8 C9 F7 121.6(5) . . ?
C8 C9 C10 119.6(4) . . ?
F7 C9 C10 118.7(5) . . ?
F8 C10 C9 122.2(5) . . ?
F8 C10 C11 118.4(5) . . ?
C9 C10 C11 119.3(4) . . ?
F9 C11 C10 121.3(4) . . ?
F9 C11 C12 119.7(4) . . ?
C10 C11 C12 119.0(4) . . ?
F10 C12 C7 120.6(3) . . ?
F10 C12 C11 115.8(3) . . ?
C7 C12 C11 123.5(4) . . ?
C14 C13 C18 111.9(2) . . ?
C14 C13 B1 125.8(2) . . ?
C18 C13 B1 122.3(2) . . ?
F11 C14 C15 115.9(2) . . ?
F11 C14 C13 120.2(2) . . ?
C15 C14 C13 123.8(2) . . ?
F12 C15 C14 117.7(2) . . ?
F12 C15 C16 119.0(2) . . ?
C14 C15 C16 123.3(2) . . ?
C15 C16 C17 113.4(2) . . ?
C15 C16 P1 121.96(19) . . ?
C17 C16 P1 123.99(19) . . ?
F13 C17 C18 118.2(2) . . ?
F13 C17 C16 119.9(2) . . ?
C18 C17 C16 121.9(2) . . ?
F14 C18 C17 116.0(2) . . ?
F14 C18 C13 118.4(2) . . ?
C17 C18 C13 125.6(2) . . ?
C19 C21 C20 122.3(3) . . ?
C19 C21 P1 120.7(3) . . ?
C20 C21 P1 114.2(2) . . ?
C23 C24 C22 111.5(3) . . ?
C23 C24 P1 111.0(2) . . ?
C22 C24 P1 112.5(2) . . ?
C26 C27 C25 111.1(3) . . ?
C26 C27 P1 111.5(2) . . ?
C25 C27 P1 113.3(2) . . ?

loop_
_geom_bond_atom_site_label_1
_geom_bond_atom_site_label_2
_geom_bond_distance
_geom_bond_site_symmetry_2
_geom_bond_publ_flag
P1 C16 1.825(3) . ?
P1 C21 1.828(3) . ?
P1 C27 1.829(3) . ?
P1 C24 1.839(3) . ?
F15 B1 1.426(3) . ?
B1 C13 1.642(4) . ?
B1 C1 1.659(4) . ?
B1 C7 1.661(4) . ?
C1 C2 1.377(4) . ?
C1 C6 1.393(4) . ?
C2 F1 1.359(4) . ?
C2 C3 1.393(5) . ?
C3 F2 1.354(4) . ?
C3 C4 1.374(6) . ?
C4 C5 1.347(6) . ?
C4 F3 1.350(4) . ?
C5 F4 1.352(5) . ?
C5 C6 1.395(5) . ?
C6 F5 1.353(4) . ?
C7 C12 1.382(4) . ?
C7 C8 1.403(4) . ?
C8 C9 1.356(5) . ?
C8 F6 1.358(4) . ?
C9 F7 1.357(4) . ?
C9 C10 1.364(6) . ?
C10 F8 1.354(4) . ?
C10 C11 1.390(6) . ?
C11 F9 1.343(5) . ?
C11 C12 1.393(5) . ?
C12 F10 1.359(4) . ?
C13 C14 1.386(4) . ?
C13 C18 1.390(3) . ?
C14 F11 1.363(3) . ?
C14 C15 1.377(4) . ?
C15 F12 1.355(3) . ?
C15 C16 1.394(4) . ?
C16 C17 1.396(3) . ?
C17 F13 1.360(3) . ?
C17 C18 1.366(3) . ?
C18 F14 1.360(3) . ?
C19 C21 1.391(5) . ?
C20 C21 1.518(5) . ?
C22 C24 1.546(4) . ?
C23 C24 1.536(4) . ?
C25 C27 1.545(4) . ?
C26 C27 1.539(4) . ?
